data_4305108
loop_
_publ_author_name
'Wen-Hua Zhang'
'Ying-Lin Song'
'Zhen-Hong Wei'
'Ling-Ling Li'
'Yu-Jian Huang'
'Yong Zhang'
'Jian-Ping Lang'

_publ_contact_author_email jplang@suda.edu.cn
_publ_contact_author_fax 86-512-65880089
_publ_contact_author_name 'Jian-Ping Lang'
_publ_contact_author_phone 86-512-65882865
_publ_section_title
;
Assembly of [(\h5-C5Me5)MoS3Cu3]-Supported One-Dimensional Chains with
Single, Double, Triple, and Quadruple Strands
;
_journal_name_full 'Inorganic Chemistry'
_journal_page_first 5332
_journal_page_last 5346
_journal_paper_doi 10.1021/ic8003454
_journal_volume 47
_journal_year 2008
_chemical_formula_moiety 'C23 H29 Br2 Cu3 Mo N2 S3'
_chemical_formula_sum 'C23 H29 Br2 Cu3 Mo N2 S3'
_chemical_formula_weight 876.04
_chemical_name_systematic
; 
 ? 
;
_space_group_IT_number 14
_symmetry_cell_setting monoclinic
_symmetry_space_group_name_Hall '-P 2ybc'
_symmetry_space_group_name_H-M 'P 1 21/c 1'
_atom_sites_solution_hydrogens geom
_atom_sites_solution_primary direct
_atom_sites_solution_secondary difmap
_audit_creation_method SHELXL-97
_cell_angle_alpha 90.00
_cell_angle_beta 106.85(3)
_cell_angle_gamma 90.00
_cell_formula_units_Z 4
_cell_length_a 18.538(4)
_cell_length_b 8.8707(18)
_cell_length_c 17.720(4)
_cell_measurement_reflns_used 8229
_cell_measurement_temperature 193(2)
_cell_measurement_theta_max 25.3
_cell_measurement_theta_min 3.22
_cell_volume 2788.9(11)
_computing_structure_refinement 'SHELXL-97 (Sheldrick, 1997)'
_computing_structure_solution 'SHELXS-97 (Sheldrick, 1990)'
_diffrn_ambient_temperature 193(2)
_diffrn_measured_fraction_theta_full 0.998
_diffrn_measured_fraction_theta_max 0.998
_diffrn_measurement_device_type 'Rigaku Mercury'
_diffrn_measurement_method \w
_diffrn_radiation_monochromator graphite
_diffrn_radiation_source 'fine-focus sealed tube'
_diffrn_radiation_type MoK\a
_diffrn_radiation_wavelength 0.71073
_diffrn_reflns_av_R_equivalents 0.0651
_diffrn_reflns_av_sigmaI/netI 0.0499
_diffrn_reflns_limit_h_max 22
_diffrn_reflns_limit_h_min -22
_diffrn_reflns_limit_k_max 10
_diffrn_reflns_limit_k_min -10
_diffrn_reflns_limit_l_max 21
_diffrn_reflns_limit_l_min -21
_diffrn_reflns_number 26428
_diffrn_reflns_theta_full 25.35
_diffrn_reflns_theta_max 25.35
_diffrn_reflns_theta_min 3.22
_diffrn_standards_decay_% 0
_diffrn_standards_interval_count 0
_diffrn_standards_interval_time 0
_diffrn_standards_number 0
_exptl_absorpt_coefficient_mu 5.803
_exptl_absorpt_correction_T_max 0.5600
_exptl_absorpt_correction_T_min 0.2749
_exptl_absorpt_correction_type multi-scan
_exptl_absorpt_process_details 'Jacobson, R. (1998) Private communication.'
_exptl_crystal_colour black
_exptl_crystal_density_diffrn 2.086
_exptl_crystal_density_method 'not measured'
_exptl_crystal_description block
_exptl_crystal_F_000 1712
_exptl_crystal_size_max 0.30
_exptl_crystal_size_mid 0.20
_exptl_crystal_size_min 0.10
_refine_diff_density_max 0.881
_refine_diff_density_min -0.801
_refine_diff_density_rms 0.138
_refine_ls_extinction_method none
_refine_ls_goodness_of_fit_ref 1.194
_refine_ls_hydrogen_treatment constr
_refine_ls_matrix_type full
_refine_ls_number_parameters 312
_refine_ls_number_reflns 5092
_refine_ls_number_restraints 0
_refine_ls_restrained_S_all 1.194
_refine_ls_R_factor_all 0.0675
_refine_ls_R_factor_gt 0.0538
_refine_ls_shift/su_max 0.001
_refine_ls_shift/su_mean 0.000
_refine_ls_structure_factor_coef Fsqd
_refine_ls_weighting_details 'calc w=1/[\s^2^(Fo^2^)+(0.0199P)^2^+11.7281P] where P=(Fo^2^+2Fc^2^)/3'
_refine_ls_weighting_scheme calc
_refine_ls_wR_factor_gt 0.0908
_refine_ls_wR_factor_ref 0.0952
_reflns_number_gt 4363
_reflns_number_total 5092
_reflns_threshold_expression >2sigma(I)
_cod_data_source_file ic8003454-file003_7.cif
_cod_data_source_block '[(h5-C5Me5)MoS3Cu3(m-bpp)(m-Br)Br]n'
_cod_original_cell_volume 2788.9(10)
_cod_original_sg_symbol_H-M 'P 21/c'
_cod_database_code 4305108

loop_
_symmetry_equiv_pos_as_xyz
'x, y, z'
'-x, y+1/2, -z+1/2'
'-x, -y, -z'
'x, -y-1/2, z-1/2'

loop_
_atom_site_label
_atom_site_type_symbol
_atom_site_fract_x
_atom_site_fract_y
_atom_site_fract_z
_atom_site_U_iso_or_equiv
_atom_site_adp_type
_atom_site_occupancy
_atom_site_symmetry_multiplicity
_atom_site_calc_flag
_atom_site_refinement_flags
_atom_site_disorder_assembly
_atom_site_disorder_group
Mo1 Mo 0.67068(3) 0.06968(6) 0.18195(3) 0.01877(14) Uani 1 1 d . . .
Cu1 Cu 0.68615(5) -0.12937(9) 0.07624(5) 0.0312(2) Uani 1 1 d . . .
Cu2 Cu 0.77330(5) -0.13810(9) 0.24519(5) 0.0326(2) Uani 1 1 d . . .
Cu3 Cu 0.79816(5) 0.14197(9) 0.15157(5) 0.0285(2) Uani 1 1 d . . .
Br1 Br 0.86578(4) -0.11238(8) 0.14586(4) 0.03221(19) Uani 1 1 d . . .
Br2 Br 0.67733(4) -0.32081(9) -0.01385(4) 0.0398(2) Uani 1 1 d . . .
S1 S 0.68654(9) 0.12063(19) 0.06079(9) 0.0256(4) Uani 1 1 d . . .
S2 S 0.65147(10) -0.18338(18) 0.18316(10) 0.0275(4) Uani 1 1 d . . .
S3 S 0.78497(9) 0.11077(19) 0.27248(9) 0.0252(4) Uani 1 1 d . . .
N1 N 0.8252(3) -0.3047(6) 0.3127(3) 0.0265(13) Uani 1 1 d . . .
N2 N 1.1342(3) -1.1984(6) 0.3663(3) 0.0247(12) Uani 1 1 d . . .
C1 C 0.8784(4) -0.3908(7) 0.2976(4) 0.0298(16) Uani 1 1 d . . .
H1 H 0.8924 -0.3716 0.2510 0.036 Uiso 1 1 calc R . .
C2 C 0.9141(4) -0.5066(7) 0.3464(4) 0.0304(16) Uani 1 1 d . . .
H2 H 0.9527 -0.5626 0.3338 0.037 Uiso 1 1 calc R . .
C3 C 0.8937(4) -0.5410(7) 0.4133(4) 0.0252(15) Uani 1 1 d . . .
C4 C 0.8370(4) -0.4551(7) 0.4272(4) 0.0295(16) Uani 1 1 d . . .
H4 H 0.8198 -0.4768 0.4716 0.035 Uiso 1 1 calc R . .
C5 C 0.8050(4) -0.3385(7) 0.3778(4) 0.0285(16) Uani 1 1 d . . .
H5 H 0.7672 -0.2794 0.3901 0.034 Uiso 1 1 calc R . .
C6 C 0.9312(4) -0.6590(8) 0.4722(4) 0.0349(17) Uani 1 1 d . . .
H6A H 0.8920 -0.7329 0.4750 0.042 Uiso 1 1 calc R . .
H6B H 0.9484 -0.6092 0.5244 0.042 Uiso 1 1 calc R . .
C7 C 0.9983(4) -0.7484(8) 0.4611(5) 0.0383(18) Uani 1 1 d . . .
H7A H 1.0328 -0.6787 0.4449 0.046 Uiso 1 1 calc R . .
H7B H 1.0264 -0.7946 0.5120 0.046 Uiso 1 1 calc R . .
C8 C 0.9731(4) -0.8696(8) 0.4001(5) 0.0388(18) Uani 1 1 d . . .
H8A H 0.9505 -0.8204 0.3485 0.047 Uiso 1 1 calc R . .
H8B H 0.9328 -0.9282 0.4129 0.047 Uiso 1 1 calc R . .
C9 C 1.0329(4) -0.9805(8) 0.3905(4) 0.0327(17) Uani 1 1 d . . .
C10 C 1.1097(4) -0.9716(8) 0.4280(4) 0.0351(18) Uani 1 1 d . . .
H10 H 1.1290 -0.8911 0.4634 0.042 Uiso 1 1 calc R . .
C11 C 1.1585(4) -1.0804(7) 0.4140(4) 0.0284(16) Uani 1 1 d . . .
H11 H 1.2110 -1.0704 0.4392 0.034 Uiso 1 1 calc R . .
C12 C 1.0596(4) -1.2051(8) 0.3311(4) 0.0293(16) Uani 1 1 d . . .
H12 H 1.0408 -1.2879 0.2970 0.035 Uiso 1 1 calc R . .
C13 C 1.0090(4) -1.1012(8) 0.3410(4) 0.0340(17) Uani 1 1 d . . .
H13 H 0.9571 -1.1123 0.3136 0.041 Uiso 1 1 calc R . .
C14 C 0.6276(4) 0.3050(7) 0.2137(4) 0.0302(16) Uani 1 1 d . . .
C15 C 0.5753(4) 0.2589(7) 0.1428(4) 0.0283(16) Uani 1 1 d . . .
C16 C 0.5414(4) 0.1244(8) 0.1586(4) 0.0254(15) Uani 1 1 d . . .
C17 C 0.5705(4) 0.0892(8) 0.2404(4) 0.0290(16) Uani 1 1 d . . .
C18 C 0.6244(4) 0.2012(8) 0.2750(4) 0.0269(15) Uani 1 1 d . . .
C19 C 0.6770(5) 0.4415(8) 0.2260(6) 0.055(2) Uani 1 1 d . . .
H19A H 0.6853 0.4708 0.1759 0.082 Uiso 1 1 calc R . .
H19B H 0.7255 0.4187 0.2646 0.082 Uiso 1 1 calc R . .
H19C H 0.6525 0.5245 0.2456 0.082 Uiso 1 1 calc R . .
C20 C 0.5531(4) 0.3443(9) 0.0670(4) 0.043(2) Uani 1 1 d . . .
H20A H 0.5877 0.4291 0.0701 0.064 Uiso 1 1 calc R . .
H20B H 0.5016 0.3824 0.0573 0.064 Uiso 1 1 calc R . .
H20C H 0.5554 0.2774 0.0237 0.064 Uiso 1 1 calc R . .
C21 C 0.4792(4) 0.0370(9) 0.1024(4) 0.0412(19) Uani 1 1 d . . .
H21A H 0.4312 0.0596 0.1127 0.062 Uiso 1 1 calc R . .
H21B H 0.4898 -0.0711 0.1096 0.062 Uiso 1 1 calc R . .
H21C H 0.4762 0.0656 0.0481 0.062 Uiso 1 1 calc R . .
C22 C 0.5437(5) -0.0327(9) 0.2831(5) 0.045(2) Uani 1 1 d . . .
H22A H 0.5826 -0.0549 0.3325 0.068 Uiso 1 1 calc R . .
H22B H 0.5332 -0.1235 0.2502 0.068 Uiso 1 1 calc R . .
H22C H 0.4976 0.0000 0.2947 0.068 Uiso 1 1 calc R . .
C23 C 0.6642(4) 0.2174(10) 0.3616(4) 0.045(2) Uani 1 1 d . . .
H23A H 0.6284 0.2526 0.3890 0.067 Uiso 1 1 calc R . .
H23B H 0.7052 0.2907 0.3691 0.067 Uiso 1 1 calc R . .
H23C H 0.6849 0.1196 0.3832 0.067 Uiso 1 1 calc R . .

loop_
_atom_site_aniso_label
_atom_site_aniso_U_11
_atom_site_aniso_U_22
_atom_site_aniso_U_33
_atom_site_aniso_U_23
_atom_site_aniso_U_13
_atom_site_aniso_U_12
Mo1 0.0180(3) 0.0185(3) 0.0199(3) 0.0010(2) 0.0055(2) -0.0006(2)
Cu1 0.0382(5) 0.0277(5) 0.0277(5) -0.0055(4) 0.0095(4) 0.0011(4)
Cu2 0.0303(5) 0.0277(5) 0.0351(5) 0.0051(4) 0.0020(4) 0.0057(4)
Cu3 0.0230(5) 0.0347(5) 0.0297(5) 0.0011(4) 0.0105(4) -0.0059(4)
Br1 0.0344(4) 0.0350(4) 0.0315(4) 0.0033(3) 0.0163(3) 0.0082(3)
Br2 0.0404(5) 0.0392(4) 0.0398(4) -0.0139(3) 0.0116(4) -0.0015(4)
S1 0.0256(9) 0.0301(9) 0.0217(8) 0.0026(7) 0.0076(7) -0.0001(7)
S2 0.0305(10) 0.0181(8) 0.0330(9) 0.0026(7) 0.0075(8) -0.0011(7)
S3 0.0202(9) 0.0302(9) 0.0240(8) -0.0030(7) 0.0047(7) -0.0010(7)
N1 0.026(3) 0.025(3) 0.028(3) 0.001(2) 0.007(3) 0.001(2)
N2 0.023(3) 0.027(3) 0.028(3) 0.006(2) 0.012(3) 0.002(2)
C1 0.037(4) 0.029(4) 0.029(4) -0.002(3) 0.018(3) -0.003(3)
C2 0.036(4) 0.027(4) 0.036(4) 0.004(3) 0.023(3) 0.007(3)
C3 0.027(4) 0.019(3) 0.029(4) 0.001(3) 0.007(3) 0.006(3)
C4 0.032(4) 0.032(4) 0.024(4) 0.004(3) 0.007(3) 0.008(3)
C5 0.023(4) 0.030(4) 0.033(4) -0.002(3) 0.009(3) 0.004(3)
C6 0.035(4) 0.028(4) 0.045(4) 0.009(3) 0.015(4) 0.004(3)
C7 0.035(4) 0.033(4) 0.048(5) 0.001(4) 0.012(4) 0.008(3)
C8 0.028(4) 0.038(4) 0.047(5) -0.004(4) 0.007(4) 0.000(3)
C9 0.031(4) 0.026(4) 0.045(4) 0.004(3) 0.017(4) 0.001(3)
C10 0.036(5) 0.027(4) 0.044(5) -0.006(3) 0.015(4) -0.003(3)
C11 0.021(4) 0.029(4) 0.038(4) 0.001(3) 0.014(3) -0.001(3)
C12 0.023(4) 0.038(4) 0.026(4) 0.000(3) 0.005(3) 0.002(3)
C13 0.026(4) 0.031(4) 0.045(4) 0.000(3) 0.011(4) 0.004(3)
C14 0.029(4) 0.019(3) 0.045(4) 0.000(3) 0.013(4) 0.007(3)
C15 0.027(4) 0.029(4) 0.031(4) 0.005(3) 0.012(3) 0.011(3)
C16 0.014(3) 0.035(4) 0.026(4) -0.004(3) 0.004(3) 0.005(3)
C17 0.024(4) 0.034(4) 0.033(4) 0.003(3) 0.015(3) 0.003(3)
C18 0.023(4) 0.033(4) 0.029(4) -0.002(3) 0.014(3) 0.013(3)
C19 0.053(6) 0.020(4) 0.095(7) -0.002(4) 0.026(5) 0.000(4)
C20 0.040(5) 0.048(5) 0.042(5) 0.029(4) 0.016(4) 0.016(4)
C21 0.022(4) 0.051(5) 0.044(5) -0.010(4) 0.000(4) -0.001(4)
C22 0.043(5) 0.050(5) 0.053(5) 0.015(4) 0.029(4) 0.000(4)
C23 0.040(5) 0.061(5) 0.032(4) -0.012(4) 0.008(4) 0.011(4)

loop_
_atom_type_symbol
_atom_type_description
_atom_type_scat_dispersion_real
_atom_type_scat_dispersion_imag
_atom_type_scat_source
C C 0.0033 0.0016 'International Tables Vol C Tables 4.2.6.8 and 6.1.1.4'
H H 0.0000 0.0000 'International Tables Vol C Tables 4.2.6.8 and 6.1.1.4'
N N 0.0061 0.0033 'International Tables Vol C Tables 4.2.6.8 and 6.1.1.4'
S S 0.1246 0.1234 'International Tables Vol C Tables 4.2.6.8 and 6.1.1.4'
Cu Cu 0.3201 1.2651 'International Tables Vol C Tables 4.2.6.8 and 6.1.1.4'
Br Br -0.2901 2.4595 'International Tables Vol C Tables 4.2.6.8 and 6.1.1.4'
Mo Mo -1.6832 0.6857 'International Tables Vol C Tables 4.2.6.8 and 6.1.1.4'

loop_
_geom_angle_atom_site_label_1
_geom_angle_atom_site_label_2
_geom_angle_atom_site_label_3
_geom_angle
_geom_angle_site_symmetry_1
_geom_angle_site_symmetry_3
_geom_angle_publ_flag
S2 Mo1 S3 105.47(6) . . ?
S2 Mo1 S1 105.44(6) . . ?
S3 Mo1 S1 106.33(7) . . ?
S2 Mo1 C14 143.72(18) . . ?
S3 Mo1 C14 90.02(18) . . ?
S1 Mo1 C14 101.10(18) . . ?
S2 Mo1 C16 92.90(17) . . ?
S3 Mo1 C16 141.02(16) . . ?
S1 Mo1 C16 101.22(17) . . ?
C14 Mo1 C16 57.6(2) . . ?
S2 Mo1 C18 112.92(18) . . ?
S3 Mo1 C18 83.24(17) . . ?
S1 Mo1 C18 136.31(17) . . ?
C14 Mo1 C18 35.4(2) . . ?
C16 Mo1 C18 57.8(2) . . ?
S2 Mo1 C17 85.62(17) . . ?
S3 Mo1 C17 111.37(17) . . ?
S1 Mo1 C17 136.08(17) . . ?
C14 Mo1 C17 58.1(2) . . ?
C16 Mo1 C17 35.0(2) . . ?
C18 Mo1 C17 34.7(2) . . ?
S2 Mo1 C15 126.25(18) . . ?
S3 Mo1 C15 123.29(18) . . ?
S1 Mo1 C15 82.78(17) . . ?
C14 Mo1 C15 34.5(2) . . ?
C16 Mo1 C15 34.6(2) . . ?
C18 Mo1 C15 58.1(2) . . ?
C17 Mo1 C15 58.0(2) . . ?
S2 Mo1 Cu1 53.00(5) . . ?
S3 Mo1 Cu1 109.52(5) . . ?
S1 Mo1 Cu1 53.16(5) . . ?
C14 Mo1 Cu1 150.60(17) . . ?
C16 Mo1 Cu1 109.00(16) . . ?
C18 Mo1 Cu1 162.46(17) . . ?
C17 Mo1 Cu1 127.88(17) . . ?
C15 Mo1 Cu1 119.02(17) . . ?
S2 Mo1 Cu3 113.09(5) . . ?
S3 Mo1 Cu3 53.44(5) . . ?
S1 Mo1 Cu3 53.04(5) . . ?
C14 Mo1 Cu3 102.56(17) . . ?
C16 Mo1 Cu3 146.55(17) . . ?
C18 Mo1 Cu3 123.04(17) . . ?
C17 Mo1 Cu3 157.65(17) . . ?
C15 Mo1 Cu3 113.51(17) . . ?
Cu1 Mo1 Cu3 74.45(4) . . ?
S2 Mo1 Cu2 53.50(5) . . ?
S3 Mo1 Cu2 53.77(5) . . ?
S1 Mo1 Cu2 105.16(5) . . ?
C14 Mo1 Cu2 139.87(18) . . ?
C16 Mo1 Cu2 141.62(17) . . ?
C18 Mo1 Cu2 114.05(16) . . ?
C17 Mo1 Cu2 114.91(16) . . ?
C15 Mo1 Cu2 171.96(16) . . ?
Cu1 Mo1 Cu2 67.93(4) . . ?
Cu3 Mo1 Cu2 71.42(3) . . ?
S2 Cu1 S1 109.29(7) . . ?
S2 Cu1 Br2 116.87(6) . . ?
S1 Cu1 Br2 130.44(6) . . ?
S2 Cu1 Mo1 54.80(5) . . ?
S1 Cu1 Mo1 55.26(5) . . ?
Br2 Cu1 Mo1 168.70(5) . . ?
S2 Cu1 Cu2 48.74(5) . . ?
S1 Cu1 Cu2 97.44(5) . . ?
Br2 Cu1 Cu2 126.12(4) . . ?
Mo1 Cu1 Cu2 56.08(3) . . ?
N1 Cu2 S2 114.13(17) . . ?
N1 Cu2 S3 127.19(17) . . ?
S2 Cu2 S3 107.49(7) . . ?
N1 Cu2 Mo1 160.55(17) . . ?
S2 Cu2 Mo1 54.58(5) . . ?
S3 Cu2 Mo1 54.78(5) . . ?
N1 Cu2 Br1 99.37(16) . . ?
S2 Cu2 Br1 114.81(6) . . ?
S3 Cu2 Br1 90.97(5) . . ?
Mo1 Cu2 Br1 99.94(3) . . ?
N1 Cu2 Cu1 131.40(16) . . ?
S2 Cu2 Cu1 48.15(5) . . ?
S3 Cu2 Cu1 100.45(5) . . ?
Mo1 Cu2 Cu1 55.99(3) . . ?
Br1 Cu2 Cu1 67.45(3) . . ?
N2 Cu3 S1 116.37(17) 2_765 . ?
N2 Cu3 S3 119.43(16) 2_765 . ?
S1 Cu3 S3 110.07(7) . . ?
N2 Cu3 Br1 106.26(16) 2_765 . ?
S1 Cu3 Br1 104.80(6) . . ?
S3 Cu3 Br1 96.75(6) . . ?
N2 Cu3 Mo1 148.26(16) 2_765 . ?
S1 Cu3 Mo1 55.29(5) . . ?
S3 Cu3 Mo1 54.94(5) . . ?
Br1 Cu3 Mo1 105.46(4) . . ?
Cu3 Br1 Cu2 69.87(3) . . ?
Cu3 S1 Cu1 91.78(7) . . ?
Cu3 S1 Mo1 71.68(6) . . ?
Cu1 S1 Mo1 71.59(5) . . ?
Cu1 S2 Cu2 83.11(7) . . ?
Cu1 S2 Mo1 72.20(5) . . ?
Cu2 S2 Mo1 71.92(6) . . ?
Cu3 S3 Cu2 86.92(6) . . ?
Cu3 S3 Mo1 71.63(6) . . ?
Cu2 S3 Mo1 71.45(5) . . ?
C1 N1 C5 116.8(6) . . ?
C1 N1 Cu2 124.5(5) . . ?
C5 N1 Cu2 118.7(4) . . ?
C11 N2 C12 116.1(6) . . ?
C11 N2 Cu3 123.2(4) . 2_735 ?
C12 N2 Cu3 120.6(5) . 2_735 ?
N1 C1 C2 123.1(6) . . ?
N1 C1 H1 118.4 . . ?
C2 C1 H1 118.4 . . ?
C3 C2 C1 120.2(6) . . ?
C3 C2 H2 119.9 . . ?
C1 C2 H2 119.9 . . ?
C4 C3 C2 116.4(6) . . ?
C4 C3 C6 119.0(6) . . ?
C2 C3 C6 124.5(6) . . ?
C5 C4 C3 120.9(6) . . ?
C5 C4 H4 119.6 . . ?
C3 C4 H4 119.6 . . ?
N1 C5 C4 122.5(6) . . ?
N1 C5 H5 118.7 . . ?
C4 C5 H5 118.7 . . ?
C3 C6 C7 120.1(6) . . ?
C3 C6 H6A 107.3 . . ?
C7 C6 H6A 107.3 . . ?
C3 C6 H6B 107.3 . . ?
C7 C6 H6B 107.3 . . ?
H6A C6 H6B 106.9 . . ?
C8 C7 C6 111.6(6) . . ?
C8 C7 H7A 109.3 . . ?
C6 C7 H7A 109.3 . . ?
C8 C7 H7B 109.3 . . ?
C6 C7 H7B 109.3 . . ?
H7A C7 H7B 108.0 . . ?
C7 C8 C9 117.3(6) . . ?
C7 C8 H8A 108.0 . . ?
C9 C8 H8A 108.0 . . ?
C7 C8 H8B 108.0 . . ?
C9 C8 H8B 108.0 . . ?
H8A C8 H8B 107.2 . . ?
C13 C9 C10 116.5(6) . . ?
C13 C9 C8 117.6(6) . . ?
C10 C9 C8 125.9(6) . . ?
C9 C10 C11 120.3(7) . . ?
C9 C10 H10 119.8 . . ?
C11 C10 H10 119.8 . . ?
N2 C11 C10 122.5(6) . . ?
N2 C11 H11 118.8 . . ?
C10 C11 H11 118.8 . . ?
N2 C12 C13 124.3(7) . . ?
N2 C12 H12 117.8 . . ?
C13 C12 H12 117.8 . . ?
C12 C13 C9 120.3(7) . . ?
C12 C13 H13 119.9 . . ?
C9 C13 H13 119.9 . . ?
C15 C14 C18 108.6(6) . . ?
C15 C14 C19 126.9(7) . . ?
C18 C14 C19 124.5(7) . . ?
C15 C14 Mo1 73.9(4) . . ?
C18 C14 Mo1 72.8(4) . . ?
C19 C14 Mo1 121.1(5) . . ?
C14 C15 C16 107.4(6) . . ?
C14 C15 C20 126.5(7) . . ?
C16 C15 C20 125.7(6) . . ?
C14 C15 Mo1 71.6(4) . . ?
C16 C15 Mo1 71.6(4) . . ?
C20 C15 Mo1 127.3(5) . . ?
C15 C16 C17 109.1(6) . . ?
C15 C16 C21 127.1(6) . . ?
C17 C16 C21 123.6(6) . . ?
C15 C16 Mo1 73.8(4) . . ?
C17 C16 Mo1 73.2(4) . . ?
C21 C16 Mo1 123.7(5) . . ?
C18 C17 C16 107.4(6) . . ?
C18 C17 C22 126.0(6) . . ?
C16 C17 C22 126.3(7) . . ?
C18 C17 Mo1 72.5(4) . . ?
C16 C17 Mo1 71.8(4) . . ?
C22 C17 Mo1 126.0(5) . . ?
C17 C18 C14 107.5(6) . . ?
C17 C18 C23 125.8(6) . . ?
C14 C18 C23 126.4(7) . . ?
C17 C18 Mo1 72.9(4) . . ?
C14 C18 Mo1 71.8(4) . . ?
C23 C18 Mo1 125.9(5) . . ?
C14 C19 H19A 109.5 . . ?
C14 C19 H19B 109.5 . . ?
H19A C19 H19B 109.5 . . ?
C14 C19 H19C 109.5 . . ?
H19A C19 H19C 109.5 . . ?
H19B C19 H19C 109.5 . . ?
C15 C20 H20A 109.5 . . ?
C15 C20 H20B 109.5 . . ?
H20A C20 H20B 109.5 . . ?
C15 C20 H20C 109.5 . . ?
H20A C20 H20C 109.5 . . ?
H20B C20 H20C 109.5 . . ?
C16 C21 H21A 109.5 . . ?
C16 C21 H21B 109.5 . . ?
H21A C21 H21B 109.5 . . ?
C16 C21 H21C 109.5 . . ?
H21A C21 H21C 109.5 . . ?
H21B C21 H21C 109.5 . . ?
C17 C22 H22A 109.5 . . ?
C17 C22 H22B 109.5 . . ?
H22A C22 H22B 109.5 . . ?
C17 C22 H22C 109.5 . . ?
H22A C22 H22C 109.5 . . ?
H22B C22 H22C 109.5 . . ?
C18 C23 H23A 109.5 . . ?
C18 C23 H23B 109.5 . . ?
H23A C23 H23B 109.5 . . ?
C18 C23 H23C 109.5 . . ?
H23A C23 H23C 109.5 . . ?
H23B C23 H23C 109.5 . . ?

loop_
_geom_bond_atom_site_label_1
_geom_bond_atom_site_label_2
_geom_bond_distance
_geom_bond_site_symmetry_2
_geom_bond_publ_flag
Mo1 S2 2.2740(17) . ?
Mo1 S3 2.2857(19) . ?
Mo1 S1 2.2948(17) . ?
Mo1 C14 2.360(6) . ?
Mo1 C16 2.362(6) . ?
Mo1 C18 2.374(6) . ?
Mo1 C17 2.379(6) . ?
Mo1 C15 2.390(6) . ?
Mo1 Cu1 2.6496(10) . ?
Mo1 Cu3 2.6501(11) . ?
Mo1 Cu2 2.6524(11) . ?
Cu1 S2 2.222(2) . ?
Cu1 S1 2.2348(19) . ?
Cu1 Br2 2.3038(11) . ?
Cu1 Cu2 2.9621(15) . ?
Cu2 N1 1.969(5) . ?
Cu2 S2 2.243(2) . ?
Cu2 S3 2.2569(19) . ?
Cu2 Br1 2.7999(13) . ?
Cu3 N2 1.977(5) 2_765 ?
Cu3 S1 2.231(2) . ?
Cu3 S3 2.2429(19) . ?
Cu3 Br1 2.5973(12) . ?
N1 C1 1.334(8) . ?
N1 C5 1.346(8) . ?
N2 C11 1.339(8) . ?
N2 C12 1.344(8) . ?
N2 Cu3 1.977(5) 2_735 ?
C1 C2 1.381(9) . ?
C1 H1 0.9500 . ?
C2 C3 1.378(9) . ?
C2 H2 0.9500 . ?
C3 C4 1.377(9) . ?
C3 C6 1.499(9) . ?
C4 C5 1.374(9) . ?
C4 H4 0.9500 . ?
C5 H5 0.9500 . ?
C6 C7 1.534(9) . ?
C6 H6A 0.9900 . ?
C6 H6B 0.9900 . ?
C7 C8 1.500(10) . ?
C7 H7A 0.9900 . ?
C7 H7B 0.9900 . ?
C8 C9 1.527(10) . ?
C8 H8A 0.9900 . ?
C8 H8B 0.9900 . ?
C9 C13 1.374(10) . ?
C9 C10 1.387(10) . ?
C10 C11 1.393(9) . ?
C10 H10 0.9500 . ?
C11 H11 0.9500 . ?
C12 C13 1.362(9) . ?
C12 H12 0.9500 . ?
C13 H13 0.9500 . ?
C14 C15 1.407(10) . ?
C14 C18 1.438(9) . ?
C14 C19 1.495(10) . ?
C15 C16 1.415(9) . ?
C15 C20 1.492(9) . ?
C16 C17 1.426(9) . ?
C16 C21 1.502(9) . ?
C17 C18 1.416(10) . ?
C17 C22 1.486(9) . ?
C18 C23 1.505(9) . ?
C19 H19A 0.9800 . ?
C19 H19B 0.9800 . ?
C19 H19C 0.9800 . ?
C20 H20A 0.9800 . ?
C20 H20B 0.9800 . ?
C20 H20C 0.9800 . ?
C21 H21A 0.9800 . ?
C21 H21B 0.9800 . ?
C21 H21C 0.9800 . ?
C22 H22A 0.9800 . ?
C22 H22B 0.9800 . ?
C22 H22C 0.9800 . ?
C23 H23A 0.9800 . ?
C23 H23B 0.9800 . ?
C23 H23C 0.9800 . ?

loop_
_geom_hbond_atom_site_label_D
_geom_hbond_atom_site_label_H
_geom_hbond_atom_site_label_A
_geom_hbond_distance_DH
_geom_hbond_distance_HA
_geom_hbond_distance_DA
_geom_hbond_angle_DHA
_geom_hbond_site_symmetry_A
_geom_hbond_publ_flag
C7 H7A Br1 0.99 2.87 3.764(8) 151.0 2_745 ?
